data_4110660
loop_
_publ_author_name
'Norio Sakai'
'Andr\'e Ridder'
'John F. Hartwig'

_publ_section_title
;
 Tropene Derivatives by Sequential Intermolecular and Transannular,
 Intramolecular Palladium-Catalyzed Hydroamination of Cycloheptatriene
;
_journal_name_full 'Journal of the American Chemical Society'
_journal_page_first 8134
_journal_page_last 8135
_journal_paper_doi 10.1021/ja061349a
_journal_volume 128
_journal_year 2006
_chemical_formula_sum 'C13 H15 N'
_chemical_formula_weight 185.26
_chemical_name_systematic
; 
 ? 
;
_space_group_IT_number 14
_symmetry_cell_setting monoclinic
_symmetry_space_group_name_Hall '-P 2yn'
_symmetry_space_group_name_H-M 'P 1 21/n 1'
_atom_sites_solution_hydrogens geom
_atom_sites_solution_primary direct
_atom_sites_solution_secondary difmap
_audit_creation_method SHELXL-97
_cell_angle_alpha 90.00
_cell_angle_beta 102.46(3)
_cell_angle_gamma 90.00
_cell_formula_units_Z 8
_cell_length_a 9.1032(18)
_cell_length_b 14.528(3)
_cell_length_c 15.888(3)
_cell_measurement_temperature 173(2)
_cell_volume 2051.7(7)
_computing_cell_refinement Denzo
_computing_data_collection 'Nonius Collect'
_computing_data_reduction Denzo
_computing_molecular_graphics XP
_computing_publication_material XCIF
_computing_structure_refinement 'SHELXL-97 (Sheldrick, 1997)'
_computing_structure_solution 'SHELXS-97 (Sheldrick, 1990)'
_diffrn_ambient_temperature 173(2)
_diffrn_measured_fraction_theta_full 0.992
_diffrn_measured_fraction_theta_max 0.992
_diffrn_measurement_device_type 'Nonius KappaCCD'
_diffrn_measurement_method '\w scans'
_diffrn_radiation_monochromator graphite
_diffrn_radiation_source 'fine-focus sealed tube'
_diffrn_radiation_type MoK\a
_diffrn_radiation_wavelength 0.71073
_diffrn_reflns_av_R_equivalents 0.0875
_diffrn_reflns_av_sigmaI/netI 0.1567
_diffrn_reflns_limit_h_max 12
_diffrn_reflns_limit_h_min -12
_diffrn_reflns_limit_k_max 19
_diffrn_reflns_limit_k_min -19
_diffrn_reflns_limit_l_max 21
_diffrn_reflns_limit_l_min -21
_diffrn_reflns_number 8480
_diffrn_reflns_theta_full 28.26
_diffrn_reflns_theta_max 28.26
_diffrn_reflns_theta_min 2.63
_exptl_absorpt_coefficient_mu 0.070
_exptl_absorpt_correction_T_max 0.9931
_exptl_absorpt_correction_T_min 0.9828
_exptl_absorpt_correction_type none
_exptl_crystal_colour colorless
_exptl_crystal_density_diffrn 1.199
_exptl_crystal_description plate
_exptl_crystal_F_000 800
_exptl_crystal_size_max 0.25
_exptl_crystal_size_mid 0.25
_exptl_crystal_size_min 0.10
_refine_diff_density_max 0.227
_refine_diff_density_min -0.240
_refine_diff_density_rms 0.052
_refine_ls_extinction_method none
_refine_ls_goodness_of_fit_ref 1.004
_refine_ls_hydrogen_treatment constr
_refine_ls_matrix_type full
_refine_ls_number_parameters 253
_refine_ls_number_reflns 5030
_refine_ls_number_restraints 0
_refine_ls_restrained_S_all 1.004
_refine_ls_R_factor_all 0.1910
_refine_ls_R_factor_gt 0.0624
_refine_ls_shift/su_max 0.018
_refine_ls_shift/su_mean 0.003
_refine_ls_structure_factor_coef Fsqd
_refine_ls_weighting_details 'calc w=1/[\s^2^(Fo^2^)+(0.0400P)^2^+0.0000P] where P=(Fo^2^+2Fc^2^)/3'
_refine_ls_weighting_scheme calc
_refine_ls_wR_factor_gt 0.1006
_refine_ls_wR_factor_ref 0.1325
_reflns_number_gt 2105
_reflns_number_total 5030
_reflns_threshold_expression >2sigma(I)
_cod_data_source_file ja061349asi20060225_060357.cif
_cod_data_source_block arid01
_cod_original_cell_volume 2051.8(7)
_cod_database_code 4110660

loop_
_symmetry_equiv_pos_as_xyz
'x, y, z'
'-x+1/2, y+1/2, -z+1/2'
'-x, -y, -z'
'x-1/2, -y-1/2, z-1/2'

loop_
_atom_site_label
_atom_site_type_symbol
_atom_site_fract_x
_atom_site_fract_y
_atom_site_fract_z
_atom_site_U_iso_or_equiv
_atom_site_adp_type
_atom_site_occupancy
_atom_site_symmetry_multiplicity
_atom_site_calc_flag
_atom_site_refinement_flags
N1 N 0.23964(18) 0.49122(11) 0.16713(10) 0.0267(4) Uani 1 1 d .
C1 C 0.3989(2) 0.46568(15) 0.20184(13) 0.0329(5) Uani 1 1 d .
H1A H 0.4073 0.4013 0.2246 0.040 Uiso 1 1 calc R
C2 C 0.4667(2) 0.47395(15) 0.12169(13) 0.0406(6) Uani 1 1 d .
H2A H 0.4705 0.4131 0.0942 0.049 Uiso 1 1 calc R
H2B H 0.5699 0.4994 0.1371 0.049 Uiso 1 1 calc R
C3 C 0.3614(2) 0.53958(16) 0.06089(13) 0.0385(6) Uani 1 1 d .
H3A H 0.4183 0.5911 0.0424 0.046 Uiso 1 1 calc R
H3B H 0.3058 0.5067 0.0092 0.046 Uiso 1 1 calc R
C4 C 0.2544(2) 0.57427(13) 0.11613(12) 0.0302(5) Uani 1 1 d .
H4A H 0.1553 0.5937 0.0799 0.036 Uiso 1 1 calc R
C5 C 0.3276(2) 0.65067(16) 0.17406(14) 0.0421(6) Uani 1 1 d .
H5A H 0.3019 0.7130 0.1599 0.050 Uiso 1 1 calc R
C6 C 0.4306(3) 0.62977(17) 0.24652(15) 0.0470(7) Uani 1 1 d .
H6A H 0.4793 0.6782 0.2821 0.056 Uiso 1 1 calc R
C7 C 0.4688(2) 0.53412(17) 0.27147(14) 0.0445(6) Uani 1 1 d .
H7A H 0.4338 0.5200 0.3249 0.053 Uiso 1 1 calc R
H7B H 0.5795 0.5269 0.2841 0.053 Uiso 1 1 calc R
C8 C 0.1380(2) 0.49156(14) 0.22251(12) 0.0257(5) Uani 1 1 d .
C9 C 0.1438(2) 0.42209(14) 0.28402(12) 0.0295(5) Uani 1 1 d .
H9A H 0.2201 0.3764 0.2901 0.035 Uiso 1 1 calc R
C10 C 0.0406(2) 0.41887(15) 0.33591(13) 0.0333(5) Uani 1 1 d .
H10A H 0.0468 0.3711 0.3773 0.040 Uiso 1 1 calc R
C11 C -0.0714(2) 0.48398(15) 0.32852(13) 0.0342(6) Uani 1 1 d .
H11A H -0.1415 0.4819 0.3649 0.041 Uiso 1 1 calc R
C12 C -0.0800(2) 0.55218(15) 0.26736(14) 0.0360(6) Uani 1 1 d .
H12A H -0.1576 0.5970 0.2612 0.043 Uiso 1 1 calc R
C13 C 0.0230(2) 0.55625(14) 0.21467(13) 0.0313(5) Uani 1 1 d .
H13A H 0.0151 0.6037 0.1728 0.038 Uiso 1 1 calc R
N1' N -0.53977(17) 0.75585(11) 0.53130(10) 0.0270(4) Uani 1 1 d .
C1' C -0.6939(2) 0.78953(16) 0.49564(13) 0.0370(6) Uani 1 1 d .
H1'A H -0.6926 0.8546 0.4753 0.044 Uiso 1 1 calc R
C2' C -0.7673(2) 0.78263(17) 0.57397(14) 0.0481(7) Uani 1 1 d .
H2'A H -0.8718 0.7597 0.5565 0.058 Uiso 1 1 calc R
H2'B H -0.7687 0.8435 0.6018 0.058 Uiso 1 1 calc R
C3' C -0.6686(3) 0.71415(16) 0.63570(14) 0.0455(6) Uani 1 1 d .
H3'A H -0.6085 0.7460 0.6867 0.055 Uiso 1 1 calc R
H3'B H -0.7307 0.6659 0.6551 0.055 Uiso 1 1 calc R
C4' C -0.5676(2) 0.67346(14) 0.57968(13) 0.0346(6) Uani 1 1 d .
H4'A H -0.4720 0.6486 0.6157 0.042 Uiso 1 1 calc R
C5' C -0.6499(2) 0.60123(16) 0.51881(15) 0.0422(6) Uani 1 1 d .
H5'A H -0.6357 0.5377 0.5321 0.051 Uiso 1 1 calc R
C6' C -0.7433(3) 0.62817(19) 0.44582(15) 0.0490(7) Uani 1 1 d .
H6'A H -0.7949 0.5825 0.4078 0.059 Uiso 1 1 calc R
C7' C -0.7692(2) 0.72583(18) 0.42217(13) 0.0475(7) Uani 1 1 d .
H7'A H -0.8787 0.7382 0.4076 0.057 Uiso 1 1 calc R
H7'B H -0.7286 0.7390 0.3704 0.057 Uiso 1 1 calc R
C8' C -0.4356(2) 0.75202(14) 0.47796(11) 0.0254(5) Uani 1 1 d .
C9' C -0.4329(2) 0.82211(14) 0.41792(12) 0.0313(5) Uani 1 1 d .
H9'A H -0.5072 0.8691 0.4106 0.038 Uiso 1 1 calc R
C10' C -0.3245(2) 0.82448(16) 0.36918(13) 0.0358(6) Uani 1 1 d .
H10B H -0.3253 0.8727 0.3287 0.043 Uiso 1 1 calc R
C11' C -0.2150(2) 0.75728(17) 0.37894(13) 0.0379(6) Uani 1 1 d .
H11B H -0.1400 0.7591 0.3457 0.045 Uiso 1 1 calc R
C12' C -0.2161(2) 0.68759(16) 0.43755(13) 0.0370(6) Uani 1 1 d .
H12B H -0.1409 0.6412 0.4447 0.044 Uiso 1 1 calc R
C13' C -0.3254(2) 0.68406(15) 0.48648(13) 0.0327(6) Uani 1 1 d .
H13C H -0.3250 0.6350 0.5260 0.039 Uiso 1 1 calc R

loop_
_atom_site_aniso_label
_atom_site_aniso_U_11
_atom_site_aniso_U_22
_atom_site_aniso_U_33
_atom_site_aniso_U_23
_atom_site_aniso_U_13
_atom_site_aniso_U_12
N1 0.0282(10) 0.0252(10) 0.0271(9) 0.0038(8) 0.0069(8) 0.0005(8)
C1 0.0278(13) 0.0347(13) 0.0381(13) 0.0046(11) 0.0110(10) 0.0076(11)
C2 0.0397(14) 0.0401(14) 0.0467(14) 0.0039(12) 0.0200(11) 0.0022(12)
C3 0.0440(15) 0.0391(14) 0.0355(13) 0.0034(11) 0.0153(11) -0.0002(12)
C4 0.0334(13) 0.0279(13) 0.0304(12) 0.0064(10) 0.0092(10) 0.0017(10)
C5 0.0500(16) 0.0279(14) 0.0526(15) -0.0015(12) 0.0205(13) -0.0040(12)
C6 0.0446(15) 0.0518(18) 0.0484(15) -0.0153(14) 0.0187(12) -0.0204(14)
C7 0.0287(13) 0.0645(19) 0.0394(14) 0.0037(13) 0.0056(10) -0.0052(13)
C8 0.0276(12) 0.0251(12) 0.0250(11) -0.0024(10) 0.0068(9) -0.0044(10)
C9 0.0263(12) 0.0297(13) 0.0319(12) 0.0032(10) 0.0049(10) 0.0018(10)
C10 0.0326(13) 0.0373(14) 0.0296(13) 0.0050(10) 0.0062(10) -0.0049(11)
C11 0.0301(13) 0.0411(15) 0.0343(13) -0.0042(11) 0.0131(10) -0.0061(11)
C12 0.0323(13) 0.0340(14) 0.0436(14) -0.0024(11) 0.0124(11) 0.0030(11)
C13 0.0324(13) 0.0287(13) 0.0341(13) 0.0040(10) 0.0102(10) 0.0048(11)
N1' 0.0258(10) 0.0268(10) 0.0280(9) 0.0013(8) 0.0049(8) -0.0003(8)
C1' 0.0280(13) 0.0370(14) 0.0467(14) 0.0007(12) 0.0099(11) 0.0063(11)
C2' 0.0389(15) 0.0540(17) 0.0569(16) -0.0143(14) 0.0227(13) -0.0053(13)
C3' 0.0550(16) 0.0446(15) 0.0441(14) -0.0102(13) 0.0265(12) -0.0173(13)
C4' 0.0400(14) 0.0328(13) 0.0318(12) 0.0007(11) 0.0095(10) -0.0054(11)
C5' 0.0464(15) 0.0317(14) 0.0534(16) -0.0063(12) 0.0217(13) -0.0086(12)
C6' 0.0405(15) 0.0566(19) 0.0521(16) -0.0217(14) 0.0147(12) -0.0177(14)
C7' 0.0257(13) 0.071(2) 0.0430(14) 0.0018(14) 0.0010(11) 0.0011(13)
C8' 0.0246(12) 0.0283(12) 0.0226(11) -0.0035(10) 0.0039(9) -0.0043(10)
C9' 0.0313(13) 0.0318(13) 0.0296(12) 0.0016(10) 0.0039(10) -0.0007(11)
C10' 0.0367(14) 0.0413(14) 0.0291(12) 0.0033(11) 0.0065(11) -0.0097(12)
C11' 0.0307(13) 0.0510(16) 0.0330(13) -0.0035(12) 0.0091(10) -0.0041(12)
C12' 0.0303(14) 0.0425(15) 0.0376(13) -0.0048(11) 0.0061(11) 0.0068(11)
C13' 0.0362(14) 0.0323(14) 0.0291(12) 0.0018(10) 0.0057(10) 0.0057(11)

loop_
_atom_type_symbol
_atom_type_description
_atom_type_scat_dispersion_real
_atom_type_scat_dispersion_imag
_atom_type_scat_source
C C 0.0033 0.0016 'International Tables Vol C Tables 4.2.6.8 and 6.1.1.4'
H H 0.0000 0.0000 'International Tables Vol C Tables 4.2.6.8 and 6.1.1.4'
N N 0.0061 0.0033 'International Tables Vol C Tables 4.2.6.8 and 6.1.1.4'

loop_
_geom_angle_atom_site_label_1
_geom_angle_atom_site_label_2
_geom_angle_atom_site_label_3
_geom_angle
C8 N1 C4 119.35(16)
C8 N1 C1 119.37(16)
C4 N1 C1 102.20(15)
N1 C1 C7 109.19(17)
N1 C1 C2 102.00(16)
C7 C1 C2 111.86(18)
C1 C2 C3 105.18(17)
C4 C3 C2 103.41(16)
N1 C4 C5 110.40(16)
N1 C4 C3 100.96(16)
C5 C4 C3 109.94(18)
C6 C5 C4 119.3(2)
C5 C6 C7 121.5(2)
C6 C7 C1 112.67(19)
C13 C8 C9 117.69(19)
C13 C8 N1 121.96(18)
C9 C8 N1 120.21(19)
C10 C9 C8 121.0(2)
C11 C10 C9 120.9(2)
C10 C11 C12 118.8(2)
C11 C12 C13 120.9(2)
C12 C13 C8 120.7(2)
C8' N1' C4' 119.85(17)
C8' N1' C1' 119.41(16)
C4' N1' C1' 102.28(16)
N1' C1' C7' 108.87(17)
N1' C1' C2' 102.13(16)
C7' C1' C2' 112.15(18)
C1' C2' C3' 105.20(17)
C4' C3' C2' 102.70(16)
N1' C4' C5' 110.33(16)
N1' C4' C3' 100.50(17)
C5' C4' C3' 111.30(18)
C6' C5' C4' 119.0(2)
C5' C6' C7' 122.6(2)
C6' C7' C1' 111.54(18)
C13' C8' C9' 117.63(19)
C13' C8' N1' 122.40(18)
C9' C8' N1' 119.79(19)
C10' C9' C8' 121.4(2)
C9' C10' C11' 120.4(2)
C12' C11' C10' 119.1(2)
C11' C12' C13' 121.1(2)
C12' C13' C8' 120.5(2)

loop_
_geom_bond_atom_site_label_1
_geom_bond_atom_site_label_2
_geom_bond_distance
N1 C8 1.408(2)
N1 C4 1.476(2)
N1 C1 1.483(2)
C1 C7 1.521(3)
C1 C2 1.535(3)
C2 C3 1.537(3)
C3 C4 1.531(3)
C4 C5 1.503(3)
C5 C6 1.353(3)
C6 C7 1.466(3)
C8 C13 1.392(3)
C8 C9 1.398(3)
C9 C10 1.378(3)
C10 C11 1.377(3)
C11 C12 1.378(3)
C12 C13 1.387(3)
N1' C8' 1.403(2)
N1' C4' 1.474(2)
N1' C1' 1.479(2)
C1' C7' 1.531(3)
C1' C2' 1.537(3)
C2' C3' 1.542(3)
C3' C4' 1.530(3)
C4' C5' 1.512(3)
C5' C6' 1.340(3)
C6' C7' 1.474(3)
C8' C13' 1.393(3)
C8' C9' 1.399(3)
C9' C10' 1.380(3)
C10' C11' 1.380(3)
C11' C12' 1.377(3)
C12' C13' 1.390(3)
